data_4001633
loop_
_publ_author_name
'Wang, Xuchun'
'Tian, Xiaohe'
'Zhang, Qiong'
'Sun, Pingping'
'Wu, Jieying'
'Zhou, Hongping'
'Jin, Baokang'
'Yang, Jiaxiang'
'Zhang, Shengyi'
'Wang, Chuankui'
'Tao, Xutang'
'Jiang, Minhua'
'Tian, Yupeng'

_publ_section_title
;
 Assembly, Two-Photon Absorption, and Bioimaging of Living Cells of A
 Cuprous Cluster
;
_journal_issue 5
_journal_name_full 'Chemistry of Materials'
_journal_page_first 954
_journal_paper_doi 10.1021/cm2029855
_journal_volume 24
_journal_year 2012
_chemical_formula_sum 'C17 H20 N2'
_chemical_formula_weight 252.35
_chemical_name_systematic
; 
 ? 
;
_space_group_IT_number 33
_symmetry_cell_setting orthorhombic
_symmetry_space_group_name_Hall 'P 2c -2n'
_symmetry_space_group_name_H-M 'P n a 21'
_atom_sites_solution_hydrogens geom
_atom_sites_solution_primary direct
_atom_sites_solution_secondary difmap
_audit_creation_method SHELXL-97
_cell_angle_alpha 90.00
_cell_angle_beta 90.00
_cell_angle_gamma 90.00
_cell_formula_units_Z 4
_cell_length_a 12.717(8)
_cell_length_b 15.016(9)
_cell_length_c 7.578(5)
_cell_measurement_reflns_used 1014
_cell_measurement_temperature 298(2)
_cell_measurement_theta_max 23.205
_cell_measurement_theta_min 2.713
_cell_volume 1447.1(16)
_computing_cell_refinement 'Bruker SMART'
_computing_data_collection 'Bruker SMART'
_computing_data_reduction 'Bruker SAINT'
_computing_molecular_graphics 'Bruker SHELXTL'
_computing_publication_material 'Bruker SHELXTL'
_computing_structure_refinement 'SHELXL-97 (Sheldrick, 1997)'
_computing_structure_solution 'SHELXS-97 (Sheldrick, 1990)'
_diffrn_ambient_temperature 298(2)
_diffrn_measured_fraction_theta_full 0.999
_diffrn_measured_fraction_theta_max 0.999
_diffrn_measurement_device_type 'CCD area detector'
_diffrn_measurement_method 'phi and omega scans'
_diffrn_radiation_monochromator graphite
_diffrn_radiation_source 'fine-focus sealed tube'
_diffrn_radiation_type MoK\a
_diffrn_radiation_wavelength 0.71073
_diffrn_reflns_av_R_equivalents 0.0900
_diffrn_reflns_av_sigmaI/netI 0.0678
_diffrn_reflns_limit_h_max 15
_diffrn_reflns_limit_h_min -14
_diffrn_reflns_limit_k_max 17
_diffrn_reflns_limit_k_min -15
_diffrn_reflns_limit_l_max 8
_diffrn_reflns_limit_l_min -8
_diffrn_reflns_number 7135
_diffrn_reflns_theta_full 25.01
_diffrn_reflns_theta_max 25.01
_diffrn_reflns_theta_min 2.10
_exptl_absorpt_coefficient_mu 0.068
_exptl_absorpt_correction_T_max 0.9732
_exptl_absorpt_correction_T_min 0.9699
_exptl_absorpt_correction_type multi-scan
_exptl_absorpt_process_details sadabs
_exptl_crystal_density_diffrn 1.158
_exptl_crystal_density_meas 0
_exptl_crystal_density_method 'not measured'
_exptl_crystal_F_000 544
_exptl_crystal_size_max 0.45
_exptl_crystal_size_mid 0.42
_exptl_crystal_size_min 0.40
_refine_diff_density_max 0.197
_refine_diff_density_min -0.162
_refine_diff_density_rms 0.039
_refine_ls_abs_structure_details 'Flack H D (1983), Acta Cryst. A39, 876-881'
_refine_ls_abs_structure_Flack 10(10)
_refine_ls_extinction_method none
_refine_ls_goodness_of_fit_ref 1.082
_refine_ls_hydrogen_treatment mixed
_refine_ls_matrix_type full
_refine_ls_number_parameters 174
_refine_ls_number_reflns 1379
_refine_ls_number_restraints 1
_refine_ls_restrained_S_all 1.082
_refine_ls_R_factor_all 0.1181
_refine_ls_R_factor_gt 0.0462
_refine_ls_shift/su_max 0.000
_refine_ls_shift/su_mean 0.000
_refine_ls_structure_factor_coef Fsqd
_refine_ls_weighting_details 'calc w=1/[\s^2^(Fo^2^)+(0.0435P)^2^+0.7000P] where P=(Fo^2^+2Fc^2^)/3'
_refine_ls_weighting_scheme calc
_refine_ls_wR_factor_gt 0.1009
_refine_ls_wR_factor_ref 0.1450
_reflns_number_gt 751
_reflns_number_total 1379
_reflns_threshold_expression >2sigma(I)
_cod_data_source_file cm2029855_si_003.cif
_cod_data_source_block 060527g
_cod_original_sg_symbol_H-M Pna2(1)
_cod_database_code 4001633

loop_
_symmetry_equiv_pos_as_xyz
'x, y, z'
'-x, -y, z+1/2'
'-x+1/2, y+1/2, z+1/2'
'x+1/2, -y+1/2, z'

loop_
_atom_site_label
_atom_site_type_symbol
_atom_site_fract_x
_atom_site_fract_y
_atom_site_fract_z
_atom_site_U_iso_or_equiv
_atom_site_adp_type
_atom_site_occupancy
_atom_site_symmetry_multiplicity
_atom_site_calc_flag
_atom_site_refinement_flags
N1 N 0.6003(4) 0.8501(3) 0.7226(8) 0.0668(15) Uani 1 1 d .
N2 N 0.6529(3) 0.1285(3) 0.7017(8) 0.0508(12) Uani 1 1 d .
C1 C 0.5284(5) 0.8061(4) 0.6311(9) 0.0645(18) Uani 1 1 d .
H1 H 0.4784 0.8395 0.5708 0.077 Uiso 1 1 calc R
C2 C 0.5219(4) 0.7148(3) 0.6181(8) 0.0558(16) Uani 1 1 d .
H2 H 0.4692 0.6888 0.5501 0.067 Uiso 1 1 calc R
C3 C 0.5934(4) 0.6618(3) 0.7060(8) 0.0446(14) Uani 1 1 d .
C4 C 0.6683(4) 0.7078(3) 0.8046(9) 0.0534(17) Uani 1 1 d .
H4 H 0.7187 0.6761 0.8676 0.064 Uiso 1 1 calc R
C5 C 0.6691(5) 0.7990(4) 0.8100(10) 0.0637(18) Uani 1 1 d .
H5 H 0.7202 0.8270 0.8781 0.076 Uiso 1 1 calc R
C6 C 0.5873(4) 0.5646(3) 0.6911(7) 0.0490(14) Uani 1 1 d .
H6 H 0.5296 0.5417 0.6309 0.059 Uiso 1 1 calc R
C7 C 0.6555(4) 0.5060(3) 0.7543(7) 0.0479(15) Uani 1 1 d .
H7 H 0.7115 0.5294 0.8181 0.057 Uiso 1 1 calc R
C8 C 0.6534(4) 0.4096(3) 0.7361(7) 0.0414(13) Uani 1 1 d .
C9 C 0.5843(4) 0.3634(3) 0.6239(7) 0.0439(14) Uani 1 1 d .
H9 H 0.5368 0.3957 0.5559 0.053 Uiso 1 1 calc R
C10 C 0.5845(4) 0.2722(3) 0.6116(8) 0.0459(15) Uani 1 1 d .
H10 H 0.5379 0.2445 0.5345 0.055 Uiso 1 1 calc R
C11 C 0.6530(4) 0.2196(3) 0.7120(8) 0.0405(12) Uani 1 1 d .
C12 C 0.7226(4) 0.2656(3) 0.8227(8) 0.0473(15) Uani 1 1 d .
H12 H 0.7706 0.2336 0.8901 0.057 Uiso 1 1 calc R
C13 C 0.7214(4) 0.3572(3) 0.8340(8) 0.0493(15) Uani 1 1 d .
H13 H 0.7683 0.3850 0.9106 0.059 Uiso 1 1 calc R
C14 C 0.5808(4) 0.0805(3) 0.5860(8) 0.0540(16) Uani 1 1 d .
H14A H 0.6102 0.0224 0.5599 0.065 Uiso 1 1 calc R
H14B H 0.5745 0.1127 0.4755 0.065 Uiso 1 1 calc R
C15 C 0.4719(4) 0.0684(4) 0.6650(9) 0.0719(19) Uani 1 1 d .
H15A H 0.4760 0.0291 0.7646 0.108 Uiso 1 1 calc R
H15B H 0.4257 0.0434 0.5779 0.108 Uiso 1 1 calc R
H15C H 0.4451 0.1252 0.7024 0.108 Uiso 1 1 calc R
C16 C 0.7146(4) 0.0724(3) 0.8207(9) 0.0549(15) Uani 1 1 d .
H16A H 0.6771 0.0170 0.8398 0.066 Uiso 1 1 calc R
H16B H 0.7207 0.1022 0.9338 0.066 Uiso 1 1 calc R
C17 C 0.8229(4) 0.0516(4) 0.7532(9) 0.083(2) Uani 1 1 d .
H17A H 0.8178 0.0262 0.6372 0.124 Uiso 1 1 calc R
H17B H 0.8564 0.0099 0.8310 0.124 Uiso 1 1 calc R
H17C H 0.8636 0.1053 0.7482 0.124 Uiso 1 1 calc R

loop_
_atom_site_aniso_label
_atom_site_aniso_U_11
_atom_site_aniso_U_22
_atom_site_aniso_U_33
_atom_site_aniso_U_23
_atom_site_aniso_U_13
_atom_site_aniso_U_12
N1 0.079(3) 0.049(3) 0.072(4) 0.004(3) -0.004(4) 0.007(3)
N2 0.048(2) 0.041(3) 0.063(3) -0.003(3) -0.014(3) 0.003(2)
C1 0.074(4) 0.057(4) 0.063(5) 0.006(4) -0.006(4) 0.012(3)
C2 0.059(4) 0.052(4) 0.056(4) 0.004(3) -0.004(4) 0.002(3)
C3 0.046(3) 0.047(3) 0.040(3) 0.003(3) 0.004(3) -0.003(3)
C4 0.057(4) 0.047(4) 0.056(4) 0.001(3) -0.009(3) 0.005(3)
C5 0.069(4) 0.051(4) 0.071(5) -0.009(3) -0.005(4) -0.006(3)
C6 0.046(3) 0.052(3) 0.049(4) -0.003(3) 0.004(3) -0.005(3)
C7 0.051(3) 0.052(3) 0.041(4) 0.000(3) 0.000(3) -0.005(3)
C8 0.040(3) 0.044(3) 0.040(3) 0.002(3) 0.002(3) -0.001(2)
C9 0.044(3) 0.047(3) 0.041(3) 0.007(3) -0.001(3) 0.005(2)
C10 0.042(3) 0.047(4) 0.048(4) -0.003(3) -0.010(3) 0.000(3)
C11 0.032(2) 0.044(3) 0.045(3) -0.003(3) -0.002(3) 0.001(3)
C12 0.036(3) 0.055(4) 0.051(4) -0.002(3) -0.009(3) 0.006(3)
C13 0.044(3) 0.053(4) 0.050(4) -0.001(3) -0.006(3) -0.005(3)
C14 0.061(4) 0.045(3) 0.056(4) -0.007(3) -0.008(3) 0.002(3)
C15 0.053(3) 0.075(4) 0.088(5) 0.007(4) -0.007(4) -0.015(3)
C16 0.056(3) 0.054(3) 0.055(4) 0.006(3) -0.005(3) 0.005(3)
C17 0.071(4) 0.112(5) 0.065(5) -0.006(4) -0.005(4) 0.037(4)

loop_
_atom_type_symbol
_atom_type_description
_atom_type_scat_dispersion_real
_atom_type_scat_dispersion_imag
_atom_type_scat_source
C C 0.0033 0.0000 'International Tables Vol C Tables 4.2.6.8 and 6.1.1.4'
H H 0.0000 0.0000 'International Tables Vol C Tables 4.2.6.8 and 6.1.1.4'
N N 0.0061 0.0000 'International Tables Vol C Tables 4.2.6.8 and 6.1.1.4'

loop_
_geom_angle_atom_site_label_1
_geom_angle_atom_site_label_2
_geom_angle_atom_site_label_3
_geom_angle
C1 N1 C5 115.2(5)
C11 N2 C14 121.8(5)
C11 N2 C16 122.7(5)
C14 N2 C16 115.0(4)
N1 C1 C2 125.1(6)
N1 C1 H1 117.4
C2 C1 H1 117.4
C1 C2 C3 120.0(6)
C1 C2 H2 120.0
C3 C2 H2 120.0
C2 C3 C4 115.0(5)
C2 C3 C6 120.2(5)
C4 C3 C6 124.8(5)
C5 C4 C3 121.1(6)
C5 C4 H4 119.5
C3 C4 H4 119.5
N1 C5 C4 123.6(6)
N1 C5 H5 118.2
C4 C5 H5 118.2
C7 C6 C3 126.8(5)
C7 C6 H6 116.6
C3 C6 H6 116.6
C6 C7 C8 128.0(5)
C6 C7 H7 116.0
C8 C7 H7 116.0
C13 C8 C9 115.8(4)
C13 C8 C7 120.2(5)
C9 C8 C7 124.0(5)
C10 C9 C8 122.1(5)
C10 C9 H9 118.9
C8 C9 H9 118.9
C9 C10 C11 121.8(5)
C9 C10 H10 119.1
C11 C10 H10 119.1
N2 C11 C10 122.1(5)
N2 C11 C12 121.8(5)
C10 C11 C12 116.2(4)
C13 C12 C11 121.5(5)
C13 C12 H12 119.3
C11 C12 H12 119.3
C12 C13 C8 122.7(5)
C12 C13 H13 118.6
C8 C13 H13 118.6
N2 C14 C15 113.3(5)
N2 C14 H14A 108.9
C15 C14 H14A 108.9
N2 C14 H14B 108.9
C15 C14 H14B 108.9
H14A C14 H14B 107.7
C14 C15 H15A 109.5
C14 C15 H15B 109.5
H15A C15 H15B 109.5
C14 C15 H15C 109.5
H15A C15 H15C 109.5
H15B C15 H15C 109.5
N2 C16 C17 113.7(5)
N2 C16 H16A 108.8
C17 C16 H16A 108.8
N2 C16 H16B 108.8
C17 C16 H16B 108.8
H16A C16 H16B 107.7
C16 C17 H17A 109.5
C16 C17 H17B 109.5
H17A C17 H17B 109.5
C16 C17 H17C 109.5
H17A C17 H17C 109.5
H17B C17 H17C 109.5

loop_
_geom_bond_atom_site_label_1
_geom_bond_atom_site_label_2
_geom_bond_distance
N1 C1 1.324(7)
N1 C5 1.338(7)
N2 C11 1.371(6)
N2 C14 1.459(7)
N2 C16 1.462(7)
C1 C2 1.378(7)
C1 H1 0.9300
C2 C3 1.380(7)
C2 H2 0.9300
C3 C4 1.395(7)
C3 C6 1.465(6)
C4 C5 1.370(7)
C4 H4 0.9300
C5 H5 0.9300
C6 C7 1.325(6)
C6 H6 0.9300
C7 C8 1.455(7)
C7 H7 0.9300
C8 C13 1.385(7)
C8 C9 1.405(7)
C9 C10 1.374(6)
C9 H9 0.9300
C10 C11 1.400(7)
C10 H10 0.9300
C11 C12 1.401(7)
C12 C13 1.378(6)
C12 H12 0.9300
C13 H13 0.9300
C14 C15 1.520(7)
C14 H14A 0.9700
C14 H14B 0.9700
C15 H15A 0.9600
C15 H15B 0.9600
C15 H15C 0.9600
C16 C17 1.502(7)
C16 H16A 0.9700
C16 H16B 0.9700
C17 H17A 0.9600
C17 H17B 0.9600
C17 H17C 0.9600

loop_
_cod_related_entry_id
_cod_related_entry_database
_cod_related_entry_code
1 ChemSpider 4787333
